data_1515786
loop_
_publ_author_name
'Gale, Philip A.'
'Hiscock, Jennifer R.'
'Jie, Chen Zhu'
'Hursthouse, Michael B.'
'Light, Mark E.'

_publ_section_title
;
 Acyclic indole and carbazole-based sulfate receptors
;
_journal_issue 2
_journal_name_full 'Chemical Science'
_journal_page_first 215
_journal_paper_doi 10.1039/c0sc00202j
_journal_volume 1
_journal_year 2010
_chemical_compound_source 'Jenny Hiscock'
_chemical_formula_sum 'C67 H99 N10 O7 P'
_chemical_formula_weight 1187.53
_chemical_name_systematic
;
?
;
_space_group_IT_number 14
_symmetry_cell_setting monoclinic
_symmetry_space_group_name_Hall '-P 2yn'
_symmetry_space_group_name_H-M 'P 1 21/n 1'
_atom_sites_solution_hydrogens geom
_atom_sites_solution_primary direct
_atom_sites_solution_secondary difmap
_audit_creation_method SHELXL-97
_cell_angle_alpha 90.00
_cell_angle_beta 103.512(2)
_cell_angle_gamma 90.00
_cell_formula_units_Z 4
_cell_length_a 14.7860(6)
_cell_length_b 17.7836(6)
_cell_length_c 25.6491(10)
_cell_measurement_reflns_used 151544
_cell_measurement_temperature 120(2)
_cell_measurement_theta_max 27.48
_cell_measurement_theta_min 2.91
_cell_volume 6557.7(4)
_computing_cell_refinement 'DENZO (Otwinowski & Minor, 1997) & COLLECT (Hooft, R.W.W., 1998)'
_computing_data_collection 'COLLECT (Hooft, R.W.W., 1998)'
_computing_data_reduction 'DENZO (Otwinowski & Minor, 1997) & COLLECT (Hooft, R.W.W., 1998)'
_computing_molecular_graphics
;
Images generated using CrystalMaker: a crystal and molecular
structures program for Mac and Windows. CrystalMaker Software Ltd,
Oxford, England (www.crystalmaker.com)
;
_computing_publication_material 'WINGX (Farrugia, 1998)'
_computing_structure_refinement 'SHELXL-97 (Sheldrick, 2008)'
_computing_structure_solution 'SHELXS-97 (Sheldrick, 1997)'
_diffrn_ambient_temperature 120(2)
_diffrn_detector_area_resol_mean 9.091
_diffrn_measured_fraction_theta_full 0.997
_diffrn_measured_fraction_theta_max 0.997
_diffrn_measurement_device_type 'Bruker-Nonius CCD camera on \k-goniostat'
_diffrn_measurement_method '\f & \w scans to fill the asymmetric unit'
_diffrn_radiation_monochromator '10cm confocal mirrors'
_diffrn_radiation_source 'Bruker Nonius FR591 Rotating Anode'
_diffrn_radiation_type MoK\a
_diffrn_radiation_wavelength 0.71073
_diffrn_reflns_av_R_equivalents 0.1856
_diffrn_reflns_av_sigmaI/netI 0.1664
_diffrn_reflns_limit_h_max 17
_diffrn_reflns_limit_h_min -16
_diffrn_reflns_limit_k_max 21
_diffrn_reflns_limit_k_min -21
_diffrn_reflns_limit_l_max 30
_diffrn_reflns_limit_l_min -30
_diffrn_reflns_number 63501
_diffrn_reflns_theta_full 25.03
_diffrn_reflns_theta_max 25.03
_diffrn_reflns_theta_min 2.92
_diffrn_standards_number 0
_exptl_absorpt_coefficient_mu 0.102
_exptl_absorpt_correction_T_max 0.9849
_exptl_absorpt_correction_T_min 0.9800
_exptl_absorpt_correction_type multi-scan
_exptl_absorpt_process_details
;
SADABS V2.10 (Sheldrick, G.M., 2003)
;
_exptl_crystal_colour Colourless
_exptl_crystal_density_diffrn 1.203
_exptl_crystal_density_method 'not measured'
_exptl_crystal_description Block
_exptl_crystal_F_000 2568
_exptl_crystal_size_max 0.2
_exptl_crystal_size_mid 0.2
_exptl_crystal_size_min 0.15
_refine_diff_density_max 0.366
_refine_diff_density_min -0.320
_refine_diff_density_rms 0.081
_refine_ls_extinction_method none
_refine_ls_goodness_of_fit_ref 1.191
_refine_ls_hydrogen_treatment mixed
_refine_ls_matrix_type full
_refine_ls_number_parameters 789
_refine_ls_number_reflns 11548
_refine_ls_number_restraints 845
_refine_ls_restrained_S_all 1.151
_refine_ls_R_factor_all 0.2672
_refine_ls_R_factor_gt 0.1595
_refine_ls_shift/su_max 0.000
_refine_ls_shift/su_mean 0.000
_refine_ls_structure_factor_coef Fsqd
_refine_ls_weighting_details 'calc w=1/[\s^2^(Fo^2^)+(0.0000P)^2^+40.0398P] where P=(Fo^2^+2Fc^2^)/3'
_refine_ls_weighting_scheme calc
_refine_ls_wR_factor_gt 0.2338
_refine_ls_wR_factor_ref 0.2775
_reflns_number_gt 6123
_reflns_number_total 11548
_reflns_threshold_expression >2\s(I)
_cod_data_source_file c0sc00202j.txt
_cod_data_source_block 2009jh0015
_cod_depositor_comments
;
The following automatic conversions were performed:

'_symmetry_cell_setting' value 'Monoclinic' changed to 'monoclinic'
according to
/usr/data/users/saulius/automatic-downloads/retrospective/RSC/lib/dictionaries/cif_core.dic
dictionary named 'cif_core.dic' version 2.4.2 from 2011-04-26.

Automatic conversion script
Id: cif_fix_values 2281 2013-09-26 08:29:07Z andrius 
;
_cod_original_sg_symbol_H-M P2(1)/n
_cod_database_code 1515786

loop_
_symmetry_equiv_pos_as_xyz
'x, y, z'
'-x+1/2, y+1/2, -z+1/2'
'-x, -y, -z'
'x-1/2, -y-1/2, z-1/2'

loop_
_atom_site_label
_atom_site_type_symbol
_atom_site_fract_x
_atom_site_fract_y
_atom_site_fract_z
_atom_site_U_iso_or_equiv
_atom_site_adp_type
_atom_site_occupancy
_atom_site_symmetry_multiplicity
_atom_site_calc_flag
_atom_site_refinement_flags
_atom_site_disorder_assembly
_atom_site_disorder_group
O1 O 0.1716(4) 0.8185(3) -0.1346(2) 0.0491(16) Uani 1 1 d U . .
O2 O 0.1309(4) 0.3419(3) -0.0821(2) 0.0386(13) Uani 1 1 d U . .
O3 O 0.3255(5) 0.4243(3) 0.2360(2) 0.073(2) Uani 1 1 d U . .
N1 N 0.4583(4) 0.7593(3) 0.0055(2) 0.0314(15) Uani 1 1 d U . .
H901 H 0.4431 0.7131 -0.0055 0.038 Uiso 1 1 calc R . .
N2 N 0.2676(4) 0.7619(3) -0.0630(2) 0.0324(14) Uani 1 1 d U . .
H902 H 0.2842 0.7183 -0.0475 0.039 Uiso 1 1 calc R . .
N3 N 0.1943(4) 0.6188(3) -0.1083(2) 0.0307(14) Uani 1 1 d U . .
H903 H 0.2380 0.6113 -0.0789 0.037 Uiso 1 1 calc R . .
N4 N 0.2078(4) 0.4526(3) -0.0900(2) 0.0346(15) Uani 1 1 d U . .
H904 H 0.2596 0.4775 -0.0769 0.041 Uiso 1 1 calc R . .
N5 N 0.2688(4) 0.3688(3) -0.0236(2) 0.0295(14) Uani 1 1 d U . .
H905 H 0.3192 0.3967 -0.0188 0.035 Uiso 1 1 calc R . .
N6 N 0.3063(4) 0.3940(3) 0.0947(2) 0.0309(14) Uani 1 1 d U . .
H906 H 0.3144 0.4373 0.0798 0.037 Uiso 1 1 calc R . .
N7 N 0.3390(4) 0.5129(3) 0.1738(3) 0.0387(16) Uani 1 1 d U . .
H907 H 0.3410 0.5195 0.1401 0.046 Uiso 1 1 calc R . .
N8 N 0.4077(4) 0.6558(3) 0.1407(2) 0.0327(15) Uani 1 1 d U . .
H908 H 0.4049 0.6224 0.1150 0.039 Uiso 1 1 calc R . .
C1 C 0.5421(6) 0.7812(5) 0.0360(3) 0.043(2) Uani 1 1 d U . .
H1 H 0.5936 0.7487 0.0485 0.051 Uiso 1 1 calc R . .
C2 C 0.5419(6) 0.8560(5) 0.0461(3) 0.0423(19) Uani 1 1 d U . .
H2 H 0.5921 0.8847 0.0664 0.051 Uiso 1 1 calc R . .
C3 C 0.4519(6) 0.8837(4) 0.0203(3) 0.0370(18) Uani 1 1 d U . .
C4 C 0.4098(6) 0.9552(4) 0.0143(4) 0.047(2) Uani 1 1 d U . .
H4 H 0.4419 0.9983 0.0311 0.057 Uiso 1 1 calc R . .
C5 C 0.3219(6) 0.9603(4) -0.0165(4) 0.051(2) Uani 1 1 d U . .
H5 H 0.2932 1.0085 -0.0210 0.061 Uiso 1 1 calc R . .
C6 C 0.2712(6) 0.8988(4) -0.0418(3) 0.041(2) Uani 1 1 d U . .
H6 H 0.2093 0.9056 -0.0623 0.049 Uiso 1 1 calc R . .
C7 C 0.3110(5) 0.8274(4) -0.0372(3) 0.0332(17) Uani 1 1 d U . .
C8 C 0.4012(5) 0.8213(4) -0.0054(3) 0.0290(16) Uani 1 1 d U . .
C9 C 0.2023(6) 0.7620(4) -0.1100(3) 0.0366(18) Uani 1 1 d U . .
C10 C 0.1662(5) 0.6880(4) -0.1313(3) 0.0307(17) Uani 1 1 d U . .
C11 C 0.0967(5) 0.6778(4) -0.1759(3) 0.0370(19) Uani 1 1 d U . .
H11 H 0.0651 0.7162 -0.1988 0.044 Uiso 1 1 calc R . .
C12 C 0.0799(6) 0.5997(4) -0.1819(3) 0.0367(18) Uani 1 1 d U . .
C13 C 0.0147(6) 0.5559(5) -0.2193(3) 0.049(2) Uani 1 1 d U . .
H13 H -0.0284 0.5787 -0.2483 0.058 Uiso 1 1 calc R . .
C14 C 0.0166(6) 0.4797(5) -0.2119(4) 0.054(2) Uani 1 1 d U . .
H14 H -0.0271 0.4496 -0.2361 0.065 Uiso 1 1 calc R . .
C15 C 0.0803(6) 0.4442(5) -0.1700(3) 0.042(2) Uani 1 1 d U . .
H15 H 0.0800 0.3910 -0.1672 0.050 Uiso 1 1 calc R . .
C16 C 0.1436(5) 0.4857(4) -0.1328(3) 0.0319(17) Uani 1 1 d U . .
C17 C 0.1418(5) 0.5634(4) -0.1394(3) 0.0331(17) Uani 1 1 d U . .
C18 C 0.1970(5) 0.3851(4) -0.0669(3) 0.0286(16) Uani 1 1 d U . .
C19 C 0.2678(5) 0.3106(4) 0.0138(3) 0.0309(17) Uani 1 1 d U . .
C20 C 0.2479(5) 0.2367(4) -0.0027(3) 0.0371(19) Uani 1 1 d U . .
H20 H 0.2347 0.2245 -0.0397 0.044 Uiso 1 1 calc R . .
C21 C 0.2471(5) 0.1805(4) 0.0352(4) 0.042(2) Uani 1 1 d U . .
H21 H 0.2350 0.1301 0.0233 0.051 Uiso 1 1 calc R . .
C22 C 0.2634(6) 0.1957(4) 0.0890(3) 0.041(2) Uani 1 1 d U . .
H22 H 0.2626 0.1566 0.1141 0.049 Uiso 1 1 calc R . .
C23 C 0.2814(5) 0.2707(4) 0.1061(3) 0.0348(18) Uani 1 1 d U . .
C24 C 0.2955(6) 0.3081(4) 0.1557(3) 0.0403(19) Uani 1 1 d U . .
H24 H 0.2946 0.2852 0.1890 0.048 Uiso 1 1 calc R . .
C25 C 0.3107(6) 0.3823(4) 0.1482(3) 0.0358(18) Uani 1 1 d U . .
C26 C 0.2872(5) 0.3265(4) 0.0682(3) 0.0321(17) Uani 1 1 d U . .
C27 C 0.3260(6) 0.4410(5) 0.1899(3) 0.046(2) Uani 1 1 d U . .
C28 C 0.3497(6) 0.5781(4) 0.2075(3) 0.0392(19) Uani 1 1 d U . .
C29 C 0.3293(6) 0.5825(5) 0.2573(3) 0.045(2) Uani 1 1 d U . .
H29 H 0.3049 0.5398 0.2716 0.054 Uiso 1 1 calc R . .
C30 C 0.3444(6) 0.6495(5) 0.2870(3) 0.048(2) Uani 1 1 d U . .
H30 H 0.3300 0.6507 0.3212 0.058 Uiso 1 1 calc R . .
C31 C 0.3786(6) 0.7124(5) 0.2688(3) 0.043(2) Uani 1 1 d U . .
H31 H 0.3888 0.7567 0.2900 0.052 Uiso 1 1 calc R . .
C32 C 0.3988(5) 0.7108(4) 0.2174(3) 0.0361(18) Uani 1 1 d U . .
C33 C 0.4346(5) 0.7633(4) 0.1860(3) 0.0378(19) Uani 1 1 d U . .
H33 H 0.4534 0.8134 0.1958 0.045 Uiso 1 1 calc R . .
C34 C 0.4368(5) 0.7286(4) 0.1393(3) 0.0346(18) Uani 1 1 d U . .
H34 H 0.4558 0.7513 0.1101 0.041 Uiso 1 1 calc R . .
C35 C 0.3836(5) 0.6431(4) 0.1880(3) 0.0329(17) Uani 1 1 d U . .
N9 N 0.1557(4) 0.9377(3) -0.2639(3) 0.0391(15) Uani 1 1 d U . .
C36 C 0.1139(6) 0.9795(4) -0.3153(3) 0.044(2) Uani 1 1 d DU A .
H36A H 0.1544 0.9706 -0.3404 0.053 Uiso 1 1 calc R . .
H36B H 0.0530 0.9561 -0.3313 0.053 Uiso 1 1 calc R . .
C37 C 0.0987(6) 1.0624(4) -0.3131(3) 0.044(2) Uani 1 1 d DU . .
H37A H 0.1579 1.0873 -0.2956 0.052 Uiso 1 1 calc R A .
H37B H 0.0528 1.0728 -0.2914 0.052 Uiso 1 1 calc R . .
C38 C 0.0631(6) 1.0948(4) -0.3697(3) 0.044(2) Uani 1 1 d DU A .
H38A H 0.1087 1.0836 -0.3914 0.052 Uiso 1 1 calc R . .
H38B H 0.0038 1.0700 -0.3869 0.052 Uiso 1 1 calc R . .
C39 C 0.0482(7) 1.1778(5) -0.3691(4) 0.060(3) Uani 1 1 d DU . .
H39A H 0.0011 1.1891 -0.3489 0.090 Uiso 1 1 calc R A .
H39B H 0.0269 1.1961 -0.4060 0.090 Uiso 1 1 calc R . .
H39C H 0.1067 1.2027 -0.3520 0.090 Uiso 1 1 calc R . .
C40 C 0.2540(6) 0.9634(5) -0.2423(3) 0.045(2) Uani 1 1 d U A .
H40A H 0.2526 1.0155 -0.2289 0.054 Uiso 1 1 calc R . .
H40B H 0.2859 0.9646 -0.2722 0.054 Uiso 1 1 calc R . .
C41 C 0.3120(6) 0.9145(5) -0.1968(4) 0.050(2) Uani 1 1 d U . .
H41A H 0.2729 0.9001 -0.1719 0.060 Uiso 1 1 calc R A .
H41B H 0.3313 0.8679 -0.2123 0.060 Uiso 1 1 calc R . .
C43 C 0.3982(6) 0.9558(5) -0.1657(4) 0.055(2) Uani 1 1 d U A .
H43A H 0.4279 0.9823 -0.1912 0.067 Uiso 1 1 calc R . .
H43B H 0.3792 0.9940 -0.1422 0.067 Uiso 1 1 calc R . .
C44 C 0.4683(7) 0.9029(6) -0.1316(4) 0.068(3) Uani 1 1 d U . .
H44A H 0.4413 0.8804 -0.1038 0.102 Uiso 1 1 calc R A .
H44B H 0.5245 0.9310 -0.1147 0.102 Uiso 1 1 calc R . .
H44C H 0.4843 0.8631 -0.1542 0.102 Uiso 1 1 calc R . .
C45 C 0.0957(6) 0.9482(4) -0.2232(3) 0.0414(19) Uani 1 1 d U A .
H45A H 0.0304 0.9545 -0.2436 0.050 Uiso 1 1 calc R . .
H45B H 0.0987 0.9011 -0.2024 0.050 Uiso 1 1 calc R . .
C46 C 0.1183(6) 1.0123(4) -0.1839(3) 0.041(2) Uani 1 1 d U . .
H46A H 0.1177 1.0603 -0.2036 0.049 Uiso 1 1 calc R A .
H46B H 0.1813 1.0052 -0.1606 0.049 Uiso 1 1 calc R . .
C47 C 0.0470(7) 1.0154(5) -0.1497(4) 0.056(2) Uani 1 1 d U A .
H47A H -0.0134 1.0324 -0.1721 0.067 Uiso 1 1 calc R . .
H47B H 0.0381 0.9642 -0.1366 0.067 Uiso 1 1 calc R . .
C48 C 0.0757(7) 1.0675(6) -0.1023(4) 0.070(3) Uani 1 1 d U . .
H48A H 0.1356 1.0511 -0.0799 0.104 Uiso 1 1 calc R A .
H48B H 0.0286 1.0666 -0.0811 0.104 Uiso 1 1 calc R . .
H48C H 0.0818 1.1188 -0.1151 0.104 Uiso 1 1 calc R . .
C49A C 0.1523(6) 0.8533(4) -0.2767(4) 0.051(2) Uani 0.448(11) 1 d PDU A 1
H49A H 0.1747 0.8266 -0.2423 0.061 Uiso 0.448(11) 1 calc PR A 1
H49B H 0.0859 0.8398 -0.2899 0.061 Uiso 0.448(11) 1 calc PR A 1
C50A C 0.203(4) 0.8207(12) -0.3153(19) 0.055(3) Uani 0.448(11) 1 d PDU A 1
H50A H 0.2654 0.8433 -0.3096 0.066 Uiso 0.448(11) 1 calc PR A 1
H50B H 0.1683 0.8315 -0.3525 0.066 Uiso 0.448(11) 1 calc PR A 1
C51A C 0.211(2) 0.7351(11) -0.3063(9) 0.057(4) Uani 0.448(11) 1 d PDU A 1
H51A H 0.2507 0.7247 -0.2703 0.068 Uiso 0.448(11) 1 calc PR A 1
H51B H 0.1485 0.7137 -0.3078 0.068 Uiso 0.448(11) 1 calc PR A 1
C52A C 0.2511(16) 0.6993(11) -0.3473(8) 0.070(4) Uani 0.448(11) 1 d PDU A 1
H52A H 0.2147 0.7132 -0.3830 0.105 Uiso 0.448(11) 1 calc PR A 1
H52B H 0.2499 0.6445 -0.3431 0.105 Uiso 0.448(11) 1 calc PR A 1
H52C H 0.3155 0.7161 -0.3430 0.105 Uiso 0.448(11) 1 calc PR A 1
C49B C 0.1523(6) 0.8533(4) -0.2767(4) 0.051(2) Uani 0.552(11) 1 d PDU A 2
H49C H 0.1813 0.8251 -0.2438 0.061 Uiso 0.552(11) 1 calc PR A 2
H49D H 0.0865 0.8373 -0.2881 0.061 Uiso 0.552(11) 1 calc PR A 2
C50B C 0.201(3) 0.8337(10) -0.3198(15) 0.055(3) Uani 0.552(11) 1 d PDU A 2
H50C H 0.2659 0.8520 -0.3093 0.066 Uiso 0.552(11) 1 calc PR A 2
H50D H 0.1699 0.8599 -0.3533 0.066 Uiso 0.552(11) 1 calc PR A 2
C51B C 0.2015(18) 0.7494(9) -0.3307(7) 0.057(4) Uani 0.552(11) 1 d PDU A 2
H51C H 0.1366 0.7327 -0.3451 0.068 Uiso 0.552(11) 1 calc PR A 2
H51D H 0.2360 0.7405 -0.3589 0.068 Uiso 0.552(11) 1 calc PR A 2
C52B C 0.2430(14) 0.7022(9) -0.2839(7) 0.070(4) Uani 0.552(11) 1 d PDU A 2
H52D H 0.3090 0.7150 -0.2712 0.105 Uiso 0.552(11) 1 calc PR A 2
H52E H 0.2370 0.6491 -0.2943 0.105 Uiso 0.552(11) 1 calc PR A 2
H52F H 0.2107 0.7113 -0.2552 0.105 Uiso 0.552(11) 1 calc PR A 2
N10 N 0.3850(4) 0.2252(3) 0.4174(3) 0.0353(15) Uani 1 1 d U . .
C53 C 0.4292(5) 0.2310(4) 0.3702(3) 0.0360(18) Uani 1 1 d U . .
H53A H 0.4801 0.1937 0.3752 0.043 Uiso 1 1 calc R . .
H53B H 0.4579 0.2814 0.3710 0.043 Uiso 1 1 calc R . .
C54 C 0.3671(6) 0.2193(4) 0.3148(3) 0.044(2) Uani 1 1 d U . .
H54A H 0.3295 0.1732 0.3146 0.052 Uiso 1 1 calc R . .
H54B H 0.3240 0.2624 0.3055 0.052 Uiso 1 1 calc R . .
C55 C 0.4248(7) 0.2122(5) 0.2740(4) 0.065(3) Uani 1 1 d U . .
H55A H 0.3829 0.2024 0.2385 0.078 Uiso 1 1 calc R . .
H55B H 0.4664 0.1682 0.2833 0.078 Uiso 1 1 calc R . .
C56 C 0.4831(8) 0.2804(8) 0.2697(4) 0.103(5) Uani 1 1 d U . .
H56A H 0.4430 0.3248 0.2623 0.155 Uiso 1 1 calc R . .
H56B H 0.5148 0.2731 0.2405 0.155 Uiso 1 1 calc R . .
H56C H 0.5295 0.2875 0.3035 0.155 Uiso 1 1 calc R . .
C57 C 0.3021(5) 0.2764(4) 0.4106(4) 0.040(2) Uani 1 1 d U . .
H57A H 0.2735 0.2687 0.4415 0.048 Uiso 1 1 calc R . .
H57B H 0.2558 0.2610 0.3779 0.048 Uiso 1 1 calc R . .
C58 C 0.3215(5) 0.3602(4) 0.4064(3) 0.041(2) Uani 1 1 d U . .
H58A H 0.3550 0.3793 0.4419 0.049 Uiso 1 1 calc R . .
H58B H 0.3619 0.3678 0.3810 0.049 Uiso 1 1 calc R . .
C59 C 0.2328(6) 0.4038(4) 0.3874(4) 0.051(2) Uani 1 1 d U . .
H59A H 0.1911 0.3938 0.4117 0.061 Uiso 1 1 calc R . .
H59B H 0.2010 0.3863 0.3511 0.061 Uiso 1 1 calc R . .
C60 C 0.2504(7) 0.4883(5) 0.3857(4) 0.065(3) Uani 1 1 d U . .
H60A H 0.2780 0.5064 0.4220 0.097 Uiso 1 1 calc R . .
H60B H 0.1914 0.5144 0.3716 0.097 Uiso 1 1 calc R . .
H60C H 0.2931 0.4982 0.3625 0.097 Uiso 1 1 calc R . .
C61 C 0.3512(5) 0.1459(4) 0.4235(3) 0.0361(18) Uani 1 1 d U . .
H61A H 0.2968 0.1360 0.3935 0.043 Uiso 1 1 calc R . .
H61B H 0.3295 0.1434 0.4571 0.043 Uiso 1 1 calc R . .
C62 C 0.4215(6) 0.0832(4) 0.4245(3) 0.041(2) Uani 1 1 d U . .
H62A H 0.4387 0.0808 0.3894 0.050 Uiso 1 1 calc R . .
H62B H 0.4785 0.0938 0.4525 0.050 Uiso 1 1 calc R . .
C63 C 0.3810(6) 0.0081(4) 0.4359(4) 0.050(2) Uani 1 1 d U . .
H63A H 0.3752 0.0077 0.4736 0.060 Uiso 1 1 calc R . .
H63B H 0.3178 0.0029 0.4125 0.060 Uiso 1 1 calc R . .
C64 C 0.4387(6) -0.0583(4) 0.4270(4) 0.056(3) Uani 1 1 d U . .
H64A H 0.4408 -0.0606 0.3891 0.085 Uiso 1 1 calc R . .
H64B H 0.4108 -0.1046 0.4369 0.085 Uiso 1 1 calc R . .
H64C H 0.5020 -0.0530 0.4492 0.085 Uiso 1 1 calc R . .
C65 C 0.4615(5) 0.2473(4) 0.4658(3) 0.0350(18) Uani 1 1 d U . .
H65A H 0.5146 0.2126 0.4679 0.042 Uiso 1 1 calc R . .
H65B H 0.4831 0.2985 0.4597 0.042 Uiso 1 1 calc R . .
C66 C 0.4351(6) 0.2465(5) 0.5192(3) 0.043(2) Uani 1 1 d U . .
H66A H 0.4249 0.1940 0.5293 0.052 Uiso 1 1 calc R . .
H66B H 0.3764 0.2746 0.5162 0.052 Uiso 1 1 calc R . .
C67 C 0.5120(6) 0.2823(5) 0.5627(3) 0.053(2) Uani 1 1 d U . .
H67A H 0.4988 0.2725 0.5982 0.063 Uiso 1 1 calc R . .
H67B H 0.5721 0.2581 0.5622 0.063 Uiso 1 1 calc R . .
C68 C 0.5210(6) 0.3673(5) 0.5557(3) 0.052(2) Uani 1 1 d U . .
H68A H 0.5414 0.3772 0.5227 0.079 Uiso 1 1 calc R . .
H68B H 0.5668 0.3876 0.5864 0.079 Uiso 1 1 calc R . .
H68C H 0.4606 0.3913 0.5536 0.079 Uiso 1 1 calc R . .
P1 P 0.38085(14) 0.56158(10) 0.01518(8) 0.0292(5) Uani 1 1 d U . .
H997 H 0.531(4) 0.569(4) 0.030(2) 0.015(18) Uiso 1 1 d . . .
O4 O 0.3195(4) 0.6253(3) -0.0112(2) 0.0353(13) Uani 1 1 d U . .
O5 O 0.3790(3) 0.4946(3) -0.0220(2) 0.0337(12) Uani 1 1 d U . .
O6 O 0.3593(3) 0.5383(2) 0.06787(19) 0.0314(12) Uani 1 1 d U . .
O7 O 0.4821(4) 0.5958(3) 0.0285(2) 0.0388(14) Uani 1 1 d U . .

loop_
_atom_site_aniso_label
_atom_site_aniso_U_11
_atom_site_aniso_U_22
_atom_site_aniso_U_33
_atom_site_aniso_U_23
_atom_site_aniso_U_13
_atom_site_aniso_U_12
O1 0.057(4) 0.028(3) 0.056(4) 0.012(3) 0.000(3) -0.005(3)
O2 0.038(3) 0.030(3) 0.043(4) 0.005(3) 0.000(3) -0.009(2)
O3 0.144(7) 0.044(4) 0.034(4) 0.003(3) 0.027(4) -0.009(4)
N1 0.038(4) 0.020(3) 0.040(4) -0.005(3) 0.016(3) -0.006(3)
N2 0.042(4) 0.023(3) 0.036(4) 0.001(3) 0.014(3) -0.002(3)
N3 0.031(4) 0.032(3) 0.025(4) 0.004(3) -0.003(3) -0.003(3)
N4 0.044(4) 0.032(3) 0.026(4) 0.006(3) 0.005(3) -0.012(3)
N5 0.028(3) 0.029(3) 0.030(3) 0.006(3) 0.004(3) -0.006(3)
N6 0.039(4) 0.020(3) 0.031(3) 0.009(3) 0.005(3) 0.002(3)
N7 0.049(4) 0.036(3) 0.031(4) 0.006(3) 0.009(3) -0.003(3)
N8 0.040(4) 0.029(3) 0.027(4) -0.004(3) 0.003(3) 0.001(3)
C1 0.038(4) 0.042(4) 0.046(6) 0.003(4) 0.009(4) 0.001(4)
C2 0.044(5) 0.046(4) 0.038(5) -0.011(4) 0.013(4) -0.016(4)
C3 0.044(4) 0.029(4) 0.042(5) -0.005(3) 0.018(4) -0.009(3)
C4 0.059(5) 0.028(4) 0.056(6) -0.007(4) 0.017(4) -0.008(4)
C5 0.055(5) 0.023(4) 0.079(7) -0.006(4) 0.026(5) 0.000(4)
C6 0.044(5) 0.028(4) 0.052(6) 0.011(4) 0.013(4) 0.001(3)
C7 0.040(4) 0.025(4) 0.037(5) -0.003(3) 0.014(3) -0.004(3)
C8 0.039(4) 0.018(3) 0.035(5) -0.002(3) 0.019(3) -0.002(3)
C9 0.041(5) 0.029(4) 0.039(5) 0.010(3) 0.010(4) 0.001(3)
C10 0.034(4) 0.031(3) 0.026(4) 0.004(3) 0.004(3) 0.005(3)
C11 0.036(5) 0.034(4) 0.037(5) 0.012(3) -0.001(3) 0.005(3)
C12 0.041(5) 0.038(4) 0.029(4) 0.004(3) 0.003(3) -0.008(3)
C13 0.058(6) 0.049(4) 0.027(5) 0.011(4) -0.016(4) -0.011(4)
C14 0.062(6) 0.041(4) 0.049(6) 0.005(4) -0.008(4) -0.020(4)
C15 0.052(5) 0.034(4) 0.035(5) 0.003(4) 0.000(4) -0.014(4)
C16 0.038(5) 0.028(4) 0.030(4) 0.004(3) 0.009(3) -0.003(3)
C17 0.036(4) 0.031(3) 0.032(4) 0.007(3) 0.008(3) -0.008(3)
C18 0.039(4) 0.022(4) 0.026(4) -0.002(3) 0.009(3) -0.001(3)
C19 0.034(4) 0.027(3) 0.032(4) 0.006(3) 0.009(4) 0.001(3)
C20 0.035(5) 0.033(4) 0.043(5) -0.003(3) 0.010(4) -0.008(4)
C21 0.043(5) 0.027(4) 0.058(5) 0.003(4) 0.014(5) 0.000(4)
C22 0.044(5) 0.025(4) 0.053(5) 0.010(4) 0.009(4) 0.000(4)
C23 0.038(5) 0.031(4) 0.036(4) 0.009(3) 0.008(4) 0.001(4)
C24 0.048(5) 0.037(4) 0.039(4) 0.011(3) 0.015(4) -0.003(4)
C25 0.047(5) 0.033(4) 0.027(4) 0.012(3) 0.008(4) -0.010(4)
C26 0.033(4) 0.031(4) 0.032(4) 0.006(3) 0.006(4) -0.003(4)
C27 0.073(6) 0.037(4) 0.029(4) 0.013(3) 0.014(5) 0.000(4)
C28 0.042(5) 0.046(4) 0.030(4) -0.003(3) 0.008(4) -0.004(4)
C29 0.054(6) 0.046(5) 0.033(5) -0.003(4) 0.008(4) -0.009(4)
C30 0.047(5) 0.065(5) 0.035(5) -0.011(4) 0.011(4) -0.012(5)
C31 0.042(5) 0.044(4) 0.038(5) -0.012(4) -0.002(4) -0.001(4)
C32 0.034(5) 0.042(4) 0.027(4) -0.008(3) -0.005(3) 0.001(4)
C33 0.041(5) 0.030(4) 0.034(5) -0.012(3) -0.008(4) 0.002(4)
C34 0.034(5) 0.030(4) 0.034(4) -0.002(3) -0.003(4) -0.003(4)
C35 0.031(4) 0.040(4) 0.026(4) -0.004(3) 0.004(3) -0.001(4)
N9 0.041(4) 0.032(3) 0.042(4) -0.004(3) 0.006(3) -0.002(3)
C36 0.045(5) 0.050(4) 0.039(5) -0.009(4) 0.010(4) 0.001(4)
C37 0.049(5) 0.041(4) 0.043(5) -0.003(4) 0.015(4) -0.007(4)
C38 0.043(5) 0.052(5) 0.040(5) -0.007(4) 0.016(4) -0.005(4)
C39 0.084(8) 0.059(5) 0.043(6) 0.010(5) 0.028(5) 0.015(5)
C40 0.044(4) 0.045(5) 0.047(5) -0.005(4) 0.012(3) -0.013(4)
C41 0.044(5) 0.052(5) 0.053(6) -0.003(4) 0.008(4) -0.015(4)
C43 0.057(6) 0.059(6) 0.048(6) -0.005(4) 0.008(4) -0.021(4)
C44 0.056(6) 0.086(7) 0.053(7) -0.019(5) -0.005(5) -0.014(5)
C45 0.042(5) 0.032(4) 0.051(5) 0.002(3) 0.013(4) 0.001(4)
C46 0.049(5) 0.041(5) 0.030(5) 0.003(3) 0.002(4) 0.006(4)
C47 0.066(6) 0.053(6) 0.051(6) 0.007(4) 0.018(5) 0.008(5)
C48 0.077(7) 0.088(7) 0.046(6) -0.002(5) 0.016(5) 0.038(6)
C49A 0.045(5) 0.037(4) 0.068(6) -0.014(4) 0.006(4) -0.005(4)
C50A 0.060(6) 0.034(6) 0.066(7) -0.012(5) 0.003(6) 0.007(7)
C51A 0.064(8) 0.038(7) 0.064(11) 0.003(7) 0.009(10) 0.011(6)
C52A 0.087(11) 0.048(7) 0.074(10) 0.010(7) 0.016(9) 0.028(8)
C49B 0.045(5) 0.037(4) 0.068(6) -0.014(4) 0.006(4) -0.005(4)
C50B 0.060(6) 0.034(6) 0.066(7) -0.012(5) 0.003(6) 0.007(7)
C51B 0.064(8) 0.038(7) 0.064(11) 0.003(7) 0.009(10) 0.011(6)
C52B 0.087(11) 0.048(7) 0.074(10) 0.010(7) 0.016(9) 0.028(8)
N10 0.030(4) 0.032(3) 0.042(4) 0.000(3) 0.004(3) 0.000(3)
C53 0.043(5) 0.029(4) 0.034(4) -0.008(3) 0.006(3) -0.002(4)
C54 0.049(5) 0.035(5) 0.037(4) 0.009(4) -0.011(4) -0.003(4)
C55 0.082(7) 0.070(6) 0.030(5) -0.005(5) -0.011(5) 0.039(5)
C56 0.072(8) 0.191(13) 0.045(7) 0.011(8) 0.011(6) -0.030(8)
C57 0.035(4) 0.030(4) 0.056(6) 0.000(4) 0.011(4) 0.003(3)
C58 0.028(4) 0.039(4) 0.053(6) -0.004(4) 0.004(4) -0.005(3)
C59 0.047(5) 0.031(4) 0.071(7) -0.005(4) 0.008(5) 0.008(4)
C60 0.072(7) 0.035(4) 0.088(8) 0.003(5) 0.019(6) 0.003(5)
C61 0.027(4) 0.033(4) 0.045(5) 0.003(4) 0.002(4) -0.004(3)
C62 0.040(5) 0.030(4) 0.054(6) 0.007(4) 0.010(4) 0.004(3)
C63 0.045(6) 0.032(4) 0.072(7) 0.009(4) 0.012(5) -0.004(4)
C64 0.062(6) 0.026(4) 0.077(7) 0.004(5) 0.006(5) 0.004(4)
C65 0.028(4) 0.041(4) 0.035(4) 0.003(4) 0.006(3) -0.006(3)
C66 0.038(5) 0.047(5) 0.046(5) 0.004(4) 0.014(4) -0.003(4)
C67 0.056(6) 0.068(5) 0.032(5) 0.003(4) 0.007(4) 0.002(5)
C68 0.047(6) 0.064(5) 0.040(6) -0.024(4) -0.002(4) 0.004(5)
P1 0.0365(12) 0.0231(10) 0.0277(12) -0.0019(9) 0.0069(9) -0.0046(9)
O4 0.042(3) 0.025(3) 0.033(3) -0.001(2) -0.003(2) -0.005(2)
O5 0.031(3) 0.033(3) 0.039(3) -0.004(2) 0.011(2) -0.002(2)
O6 0.046(3) 0.023(3) 0.023(3) 0.002(2) 0.004(2) -0.002(2)
O7 0.034(3) 0.031(3) 0.055(4) -0.014(3) 0.017(3) 0.000(3)

loop_
_atom_type_symbol
_atom_type_description
_atom_type_scat_dispersion_real
_atom_type_scat_dispersion_imag
_atom_type_scat_source
C C 0.0033 0.0016 'International Tables Vol C Tables 4.2.6.8 and 6.1.1.4'
H H 0.0000 0.0000 'International Tables Vol C Tables 4.2.6.8 and 6.1.1.4'
N N 0.0061 0.0033 'International Tables Vol C Tables 4.2.6.8 and 6.1.1.4'
O O 0.0106 0.0060 'International Tables Vol C Tables 4.2.6.8 and 6.1.1.4'
P P 0.1023 0.0942 'International Tables Vol C Tables 4.2.6.8 and 6.1.1.4'

loop_
_geom_angle_atom_site_label_1
_geom_angle_atom_site_label_2
_geom_angle_atom_site_label_3
_geom_angle
C1 N1 C8 108.7(6)
C9 N2 C7 124.4(6)
C17 N3 C10 108.3(6)
C18 N4 C16 125.6(6)
C18 N5 C19 125.0(6)
C25 N6 C26 108.5(6)
C27 N7 C28 125.1(7)
C35 N8 C34 109.2(6)
C2 C1 N1 110.4(8)
C1 C2 C3 107.1(7)
C4 C3 C8 119.0(8)
C4 C3 C2 134.6(8)
C8 C3 C2 106.3(7)
C5 C4 C3 117.6(8)
C4 C5 C6 123.6(8)
C7 C6 C5 120.2(8)
C6 C7 C8 116.7(7)
C6 C7 N2 124.9(7)
C8 C7 N2 118.3(6)
N1 C8 C7 129.7(7)
N1 C8 C3 107.5(7)
C7 C8 C3 122.8(7)
O1 C9 N2 124.2(7)
O1 C9 C10 119.1(7)
N2 C9 C10 116.7(6)
C11 C10 N3 109.4(7)
C11 C10 C9 124.5(7)
N3 C10 C9 126.0(7)
C10 C11 C12 107.5(7)
C17 C12 C11 107.5(7)
C17 C12 C13 119.2(7)
C11 C12 C13 133.2(8)
C14 C13 C12 117.3(8)
C13 C14 C15 122.8(8)
C16 C15 C14 120.9(7)
C15 C16 C17 117.0(7)
C15 C16 N4 122.8(7)
C17 C16 N4 120.2(7)
N3 C17 C16 130.0(7)
N3 C17 C12 107.2(6)
C16 C17 C12 122.8(7)
O2 C18 N4 125.1(7)
O2 C18 N5 122.0(7)
N4 C18 N5 112.9(6)
C26 C19 C20 118.6(7)
C26 C19 N5 120.1(6)
C20 C19 N5 121.4(7)
C19 C20 C21 120.0(8)
C22 C21 C20 122.1(8)
C21 C22 C23 118.4(7)
C24 C23 C26 105.7(7)
C24 C23 C22 135.0(7)
C26 C23 C22 119.3(7)
C25 C24 C23 109.0(7)
C24 C25 N6 108.4(7)
C24 C25 C27 125.9(7)
N6 C25 C27 125.6(6)
N6 C26 C19 130.2(7)
N6 C26 C23 108.3(7)
C19 C26 C23 121.3(7)
O3 C27 N7 123.5(8)
O3 C27 C25 119.7(7)
N7 C27 C25 116.8(7)
C29 C28 C35 117.2(7)
C29 C28 N7 126.0(7)
C35 C28 N7 116.8(7)
C28 C29 C30 120.6(8)
C31 C30 C29 122.6(8)
C30 C31 C32 118.7(8)
C35 C32 C33 107.1(7)
C35 C32 C31 118.1(7)
C33 C32 C31 134.8(7)
C34 C33 C32 107.0(7)
C33 C34 N8 109.6(7)
N8 C35 C28 130.2(7)
N8 C35 C32 107.0(7)
C28 C35 C32 122.8(7)
C40 N9 C36 109.6(6)
C40 N9 C45 112.2(6)
C36 N9 C45 110.4(6)
C40 N9 C49A 110.9(6)
C36 N9 C49A 107.9(6)
C45 N9 C49A 105.7(6)
C37 C36 N9 119.1(7)
C36 C37 C38 110.9(7)
C39 C38 C37 112.3(7)
N9 C40 C41 115.2(6)
C43 C41 C40 111.9(7)
C44 C43 C41 112.2(8)
C46 C45 N9 118.4(6)
C45 C46 C47 109.8(7)
C48 C47 C46 112.6(8)
C50A C49A N9 121.8(13)
C49A C50A C51A 108.7(14)
C52A C51A C50A 110.7(16)
C52B C51B C50B 115.4(18)
C57 N10 C53 111.1(6)
C57 N10 C61 107.2(5)
C53 N10 C61 111.1(6)
C57 N10 C65 111.6(6)
C53 N10 C65 105.0(5)
C61 N10 C65 110.9(6)
N10 C53 C54 117.5(7)
C55 C54 C53 110.2(7)
C54 C55 C56 114.2(8)
N10 C57 C58 116.0(6)
C59 C58 C57 111.3(7)
C58 C59 C60 112.0(7)
N10 C61 C62 116.4(6)
C63 C62 C61 110.4(6)
C64 C63 C62 113.5(7)
C66 C65 N10 115.9(6)
C65 C66 C67 110.7(7)
C68 C67 C66 113.2(7)
O4 P1 O6 112.0(3)
O4 P1 O5 112.6(3)
O6 P1 O5 111.6(3)
O4 P1 O7 104.3(3)
O6 P1 O7 107.4(3)
O5 P1 O7 108.3(3)

loop_
_geom_bond_atom_site_label_1
_geom_bond_atom_site_label_2
_geom_bond_distance
O1 C9 1.217(9)
O2 C18 1.231(8)
O3 C27 1.222(9)
N1 C1 1.359(10)
N1 C8 1.377(9)
N2 C9 1.357(9)
N2 C7 1.418(9)
N3 C17 1.386(9)
N3 C10 1.386(9)
N4 C18 1.365(9)
N4 C16 1.402(9)
N5 C18 1.376(9)
N5 C19 1.413(9)
N6 C25 1.374(9)
N6 C26 1.375(9)
N7 C27 1.370(9)
N7 C28 1.433(10)
N8 C35 1.362(9)
N8 C34 1.367(9)
C1 C2 1.355(11)
C2 C3 1.427(11)
C3 C4 1.408(11)
C3 C8 1.413(10)
C4 C5 1.357(12)
C5 C6 1.399(11)
C6 C7 1.392(10)
C7 C8 1.395(10)
C9 C10 1.475(10)
C10 C11 1.359(10)
C11 C12 1.414(10)
C12 C17 1.406(10)
C12 C13 1.423(11)
C13 C14 1.369(11)
C14 C15 1.401(11)
C15 C16 1.385(10)
C16 C17 1.391(10)
C19 C26 1.387(10)
C19 C20 1.390(10)
C20 C21 1.396(11)
C21 C22 1.371(11)
C22 C23 1.409(10)
C23 C24 1.406(11)
C23 C26 1.406(10)
C24 C25 1.361(10)
C25 C27 1.474(11)
C28 C29 1.380(10)
C28 C35 1.399(10)
C29 C30 1.403(11)
C30 C31 1.356(11)
C31 C32 1.419(11)
C32 C35 1.410(10)
C32 C33 1.413(11)
C33 C34 1.355(10)
N9 C40 1.500(10)
N9 C36 1.515(10)
N9 C45 1.530(9)
N9 C49A 1.535(10)
C36 C37 1.494(9)
C37 C38 1.535(10)
C38 C39 1.493(10)
C40 C41 1.545(11)
C41 C43 1.525(11)
C43 C44 1.517(12)
C45 C46 1.506(10)
C46 C47 1.523(11)
C47 C48 1.509(12)
C49A C50A 1.487(15)
C50A C51A 1.539(16)
C51A C52A 1.469(16)
C50B C51B 1.526(15)
C51B C52B 1.474(15)
N10 C57 1.502(9)
N10 C53 1.509(9)
N10 C61 1.517(9)
N10 C65 1.522(9)
C53 C54 1.514(10)
C54 C55 1.504(12)
C55 C56 1.506(14)
C57 C58 1.527(10)
C58 C59 1.502(11)
C59 C60 1.528(11)
C61 C62 1.520(10)
C62 C63 1.519(10)
C63 C64 1.505(11)
C65 C66 1.509(10)
C66 C67 1.533(11)
C67 C68 1.531(12)
P1 O4 1.509(5)
P1 O6 1.517(5)
P1 O5 1.522(5)
P1 O7 1.577(6)

loop_
_geom_hbond_atom_site_label_D
_geom_hbond_atom_site_label_H
_geom_hbond_atom_site_label_A
_geom_hbond_distance_DH
_geom_hbond_distance_HA
_geom_hbond_distance_DA
_geom_hbond_angle_DHA
_geom_hbond_site_symmetry_A
N1 H901 O7 0.88 2.28 2.970(8) 135.0 .
N1 H901 O4 0.88 2.38 3.109(7) 140.0 .
N1 H901 P1 0.88 2.94 3.724(6) 150.0 .
N2 H902 O4 0.88 1.91 2.790(8) 177.6 .
N3 H903 O4 0.88 1.89 2.736(8) 162.1 .
N3 H903 P1 0.88 2.95 3.820(6) 171.2 .
N4 H904 O5 0.88 2.01 2.818(8) 152.6 .
N4 H904 P1 0.88 3.01 3.788(6) 148.8 .
N5 H905 O5 0.88 1.96 2.764(7) 150.5 .
N6 H906 O6 0.88 1.96 2.815(7) 162.5 .
N7 H907 O6 0.88 1.96 2.838(8) 173.8 .
N8 H908 O6 0.88 1.94 2.782(7) 159.0 .
N8 H908 P1 0.88 2.73 3.567(6) 160.6 .
O7 H997 O5 0.86(6) 1.79(7) 2.645(7) 170(6) 3_665
